data_7207957
loop_
_publ_author_name
'Li, Kang'
'Liu, Yu'
'Yan, Cheng'
'Fu, Lei'
'Wei, Shi-Chao'
'Wang, Hai-Ping'
'Pan, Mei'
'Su, Cheng-Yong'

_publ_section_title
;
 Cocrystallization of coordinative and inorganic lanthanide centers
 showing dual emission via linked or unlinked antenna
;
_journal_issue 11
_journal_name_full CrystEngComm
_journal_page_first 3868
_journal_paper_doi 10.1039/c2ce06605j
_journal_volume 14
_journal_year 2012
_chemical_formula_sum 'C16 H16.33 N5.83 O5.17 Tb0.5'
_chemical_formula_weight 452.48
_chemical_name_systematic
;
?
;
_space_group_IT_number 159
_symmetry_cell_setting trigonal
_symmetry_space_group_name_Hall 'P 3 -2c'
_symmetry_space_group_name_H-M 'P 3 1 c'
_atom_sites_solution_hydrogens geom
_atom_sites_solution_primary direct
_atom_sites_solution_secondary difmap
_audit_creation_method SHELXL-97
_cell_angle_alpha 90.00
_cell_angle_beta 90.00
_cell_angle_gamma 120.00
_cell_formula_units_Z 6
_cell_length_a 19.5224(3)
_cell_length_b 19.5224(3)
_cell_length_c 8.4283(2)
_cell_measurement_temperature 150(2)
_cell_volume 2781.87(9)
_computing_structure_refinement 'SHELXL-97 (Sheldrick, 1997)'
_computing_structure_solution 'SHELXS-97 (Sheldrick, 1990)'
_diffrn_ambient_temperature 150(2)
_diffrn_measured_fraction_theta_full 0.993
_diffrn_measured_fraction_theta_max 0.993
_diffrn_measurement_device_type 'Xcalibur, Sapphire3, Gemini ultra'
_diffrn_measurement_method '\w scan'
_diffrn_radiation_monochromator graphite
_diffrn_radiation_source 'fine-focus sealed tube'
_diffrn_radiation_type CuK\a
_diffrn_radiation_wavelength 1.54178
_diffrn_reflns_av_R_equivalents 0.0480
_diffrn_reflns_av_sigmaI/netI 0.0381
_diffrn_reflns_limit_h_max 21
_diffrn_reflns_limit_h_min -22
_diffrn_reflns_limit_k_max 22
_diffrn_reflns_limit_k_min -22
_diffrn_reflns_limit_l_max 9
_diffrn_reflns_limit_l_min -9
_diffrn_reflns_number 13568
_diffrn_reflns_theta_full 62.61
_diffrn_reflns_theta_max 62.61
_diffrn_reflns_theta_min 2.61
_exptl_absorpt_coefficient_mu 10.003
_exptl_absorpt_correction_T_max 0.368
_exptl_absorpt_correction_T_min 0.346
_exptl_absorpt_correction_type multi-scan
_exptl_crystal_colour colorless
_exptl_crystal_density_diffrn 1.621
_exptl_crystal_density_method 'not measured'
_exptl_crystal_description block
_exptl_crystal_F_000 1362
_exptl_crystal_size_max 0.13
_exptl_crystal_size_mid 0.10
_exptl_crystal_size_min 0.10
_refine_diff_density_max 0.603
_refine_diff_density_min -1.000
_refine_diff_density_rms 0.096
_refine_ls_abs_structure_details 'Flack H D (1983), Acta Cryst. A39, 876-881'
_refine_ls_abs_structure_Flack 0.016(9)
_refine_ls_extinction_method none
_refine_ls_goodness_of_fit_ref 0.914
_refine_ls_hydrogen_treatment geom
_refine_ls_matrix_type full
_refine_ls_number_parameters 275
_refine_ls_number_reflns 2502
_refine_ls_number_restraints 1
_refine_ls_restrained_S_all 0.913
_refine_ls_R_factor_all 0.0491
_refine_ls_R_factor_gt 0.0425
_refine_ls_shift/su_max 0.090
_refine_ls_shift/su_mean 0.009
_refine_ls_structure_factor_coef Fsqd
_refine_ls_weighting_details 'calc w=1/[\s^2^(Fo^2^)+(0.1000P)^2^+0.0000P] where P=(Fo^2^+2Fc^2^)/3'
_refine_ls_weighting_scheme calc
_refine_ls_wR_factor_gt 0.1140
_refine_ls_wR_factor_ref 0.1180
_reflns_number_gt 2082
_reflns_number_total 2502
_reflns_threshold_expression >2sigma(I)
_cod_data_source_file c2ce06605j.txt
_cod_data_source_block 4
_cod_depositor_comments
;
The following automatic conversions were performed:

'_symmetry_cell_setting' value 'Trigonal' changed to 'trigonal'
according to /home/saulius/struct/CIF-dictionaries/cif_core.dic
dictionary named 'cif_core.dic' version 2.4.1 from 2010-06-29.

Automatic conversion script
Id: cif_fix_values 1715 2011-07-08 13:25:40Z adriana 
;
_cod_original_sg_symbol_H-M P31c
_cod_original_formula_sum 'C16 H16.33 N5.83 O5.17 Tb0.50'
_cod_database_code 7207957

loop_
_symmetry_equiv_pos_as_xyz
'x, y, z'
'-y, x-y, z'
'-x+y, -x, z'
'y, x, z+1/2'
'x-y, -y, z+1/2'
'-x, -x+y, z+1/2'

loop_
_atom_site_label
_atom_site_type_symbol
_atom_site_fract_x
_atom_site_fract_y
_atom_site_fract_z
_atom_site_U_iso_or_equiv
_atom_site_adp_type
_atom_site_occupancy
_atom_site_symmetry_multiplicity
_atom_site_calc_flag
_atom_site_refinement_flags
Tb1 Tb 0.6667 0.3333 -0.23333(6) 0.02908(19) Uani 1 3 d S
N1 N 0.6667 0.3333 0.0879(13) 0.037(2) Uani 1 3 d S
N2 N 0.5358(3) 0.2920(3) -0.1034(8) 0.0390(13) Uani 1 1 d .
N3 N 0.4474(3) 0.2372(3) 0.0909(7) 0.0428(14) Uani 1 1 d .
C1 C 0.5897(5) 0.2715(5) 0.1448(9) 0.0449(17) Uani 1 1 d .
H1A H 0.5824 0.2826 0.2562 0.054 Uiso 1 1 calc R
H1B H 0.5878 0.2199 0.1418 0.054 Uiso 1 1 calc R
C2 C 0.5244(4) 0.2671(4) 0.0458(9) 0.0375(15) Uani 1 1 d .
C3 C 0.4624(4) 0.2803(4) -0.1550(9) 0.0404(16) Uani 1 1 d .
C4 C 0.4390(4) 0.2963(5) -0.2989(10) 0.0467(17) Uani 1 1 d .
H4A H 0.4762 0.3193 -0.3829 0.056 Uiso 1 1 calc R
C5 C 0.3634(5) 0.2794(5) -0.3201(12) 0.058(2) Uani 1 1 d .
H5A H 0.3477 0.2918 -0.4175 0.069 Uiso 1 1 calc R
C6 C 0.3083(6) 0.2432(6) -0.1966(13) 0.066(3) Uani 1 1 d .
H6A H 0.2552 0.2304 -0.2147 0.079 Uiso 1 1 calc R
C7 C 0.3270(4) 0.2256(5) -0.0539(12) 0.052(2) Uani 1 1 d .
H7A H 0.2891 0.2014 0.0284 0.062 Uiso 1 1 calc R
C8 C 0.4075(4) 0.2458(4) -0.0355(9) 0.0441(17) Uani 1 1 d .
C9 C 0.4142(4) 0.2087(6) 0.2469(12) 0.0529(19) Uani 1 1 d .
H9A H 0.3842 0.2346 0.2815 0.063 Uiso 1 1 calc R
H9B H 0.4573 0.2222 0.3241 0.063 Uiso 1 1 calc R
C10 C 0.3586(5) 0.1181(6) 0.2432(11) 0.062(2) Uani 1 1 d .
C11 C 0.2828(7) 0.0899(10) 0.3054(19) 0.126(5) Uani 1 1 d .
H11A H 0.2710 0.1280 0.3474 0.151 Uiso 1 1 calc R
N4 N 0.2274(9) 0.0169(10) 0.311(3) 0.171(8) Uani 1 1 d .
C12 C 0.2547(11) -0.0343(11) 0.259(2) 0.155(9) Uani 1 1 d .
H12A H 0.2188 -0.0896 0.2666 0.186 Uiso 1 1 calc R
C13 C 0.3303(11) -0.0104(11) 0.197(3) 0.152(10) Uani 1 1 d .
H13A H 0.3440 -0.0478 0.1584 0.183 Uiso 1 1 calc R
C14 C 0.3837(9) 0.0700(8) 0.194(2) 0.116(6) Uani 1 1 d .
H14A H 0.4364 0.0899 0.1573 0.140 Uiso 1 1 calc R
N5 N 0.5416(4) 0.2037(4) -0.4135(8) 0.0463(15) Uani 1 1 d .
O1 O 0.5699(3) 0.2756(3) -0.4511(6) 0.0392(11) Uani 1 1 d .
O2 O 0.5697(3) 0.1892(3) -0.2905(6) 0.0466(12) Uani 1 1 d .
O3 O 0.4904(4) 0.1487(4) -0.4931(9) 0.0713(19) Uani 1 1 d .
Tb2 Tb 0.0000 0.0000 0.7430(3) 0.0702(9) Uani 0.50 3 d SP
N6 N 0.1414(9) 0.1118(9) 0.576(3) 0.090(6) Uani 0.50 1 d P
O4 O 0.1151(7) 0.1350(7) 0.6795(17) 0.069(3) Uani 0.50 1 d P
O5 O 0.1041(8) 0.0314(9) 0.549(2) 0.085(4) Uani 0.50 1 d P
O6 O 0.1974(8) 0.1511(8) 0.497(2) 0.083(4) Uani 0.50 1 d P
O7 O -0.0114(8) 0.0894(7) 0.918(2) 0.077(4) Uani 0.50 1 d P
C15 C 0.5607(6) 0.0537(5) -0.6625(11) 0.062(2) Uani 1 1 d .
C16 C 0.5037(9) -0.0150(6) -0.5774(17) 0.103(4) Uani 1 1 d .
H16A H 0.4924 0.0011 -0.4751 0.155 Uiso 1 1 calc R
H16B H 0.5250 -0.0504 -0.5595 0.155 Uiso 1 1 calc R
H16C H 0.4549 -0.0426 -0.6395 0.155 Uiso 1 1 calc R
N7 N 0.6051(5) 0.1061(6) -0.7259(14) 0.094(3) Uani 1 1 d .
O8 O 0.0000 0.0000 1.066(2) 0.052(5) Uani 0.50 3 d SP

loop_
_atom_site_aniso_label
_atom_site_aniso_U_11
_atom_site_aniso_U_22
_atom_site_aniso_U_33
_atom_site_aniso_U_23
_atom_site_aniso_U_13
_atom_site_aniso_U_12
Tb1 0.0312(2) 0.0312(2) 0.0248(3) 0.000 0.000 0.01561(11)
N1 0.037(3) 0.037(3) 0.036(6) 0.000 0.000 0.0186(16)
N2 0.033(3) 0.038(3) 0.046(4) 0.002(3) 0.004(3) 0.018(3)
N3 0.041(3) 0.038(3) 0.043(4) -0.003(3) 0.011(3) 0.015(3)
C1 0.063(5) 0.053(4) 0.028(4) 0.006(3) 0.007(3) 0.035(4)
C2 0.034(4) 0.043(4) 0.038(4) -0.002(3) 0.004(3) 0.021(3)
C3 0.035(3) 0.034(3) 0.049(4) -0.006(3) 0.005(3) 0.014(3)
C4 0.042(4) 0.050(4) 0.052(5) -0.007(4) -0.012(3) 0.025(3)
C5 0.049(4) 0.065(5) 0.064(6) -0.011(4) -0.011(4) 0.033(4)
C6 0.057(5) 0.077(6) 0.078(7) -0.011(5) -0.020(5) 0.044(5)
C7 0.043(4) 0.047(4) 0.071(6) -0.008(4) 0.011(4) 0.027(3)
C8 0.042(4) 0.042(4) 0.048(4) -0.012(3) -0.007(3) 0.021(3)
C9 0.049(4) 0.063(5) 0.046(5) -0.003(4) 0.002(4) 0.028(4)
C10 0.054(5) 0.064(5) 0.056(6) 0.005(4) 0.007(4) 0.021(4)
C11 0.063(7) 0.122(11) 0.127(12) 0.024(10) 0.026(8) -0.003(8)
N4 0.102(10) 0.127(12) 0.26(2) 0.100(13) -0.008(11) 0.040(10)
C12 0.105(12) 0.095(12) 0.157(18) 0.078(13) -0.010(11) -0.030(10)
C13 0.18(2) 0.074(9) 0.17(2) -0.011(11) 0.033(14) 0.036(11)
C14 0.094(9) 0.067(7) 0.165(16) 0.003(8) 0.049(10) 0.023(7)
N5 0.043(3) 0.057(4) 0.042(4) -0.008(3) -0.004(3) 0.027(3)
O1 0.049(3) 0.036(2) 0.033(3) -0.007(2) -0.011(2) 0.022(2)
O2 0.051(3) 0.033(2) 0.049(3) 0.000(2) 0.002(2) 0.016(2)
O3 0.066(4) 0.056(3) 0.076(5) -0.028(3) -0.025(3) 0.019(3)
Tb2 0.0510(6) 0.0510(6) 0.109(3) 0.000 0.000 0.0255(3)
N6 0.043(8) 0.040(8) 0.151(18) 0.015(10) 0.031(11) -0.006(7)
O4 0.051(6) 0.059(8) 0.077(9) -0.022(7) 0.004(6) 0.011(6)
O5 0.055(7) 0.077(9) 0.122(13) -0.010(9) 0.005(8) 0.032(7)
O6 0.064(8) 0.060(8) 0.118(12) 0.005(8) 0.004(8) 0.026(7)
O7 0.069(8) 0.045(6) 0.116(12) 0.003(7) 0.009(8) 0.027(6)
C15 0.079(6) 0.046(5) 0.055(5) -0.001(4) 0.002(5) 0.025(5)
C16 0.154(12) 0.054(5) 0.092(9) 0.016(6) 0.040(8) 0.045(7)
N7 0.064(5) 0.068(6) 0.136(9) 0.020(6) 0.015(6) 0.023(5)
O8 0.043(6) 0.043(6) 0.071(14) 0.000 0.000 0.021(3)

loop_
_atom_type_symbol
_atom_type_description
_atom_type_scat_dispersion_real
_atom_type_scat_dispersion_imag
_atom_type_scat_source
C C 0.0181 0.0091 'International Tables Vol C Tables 4.2.6.8 and 6.1.1.4'
H H 0.0000 0.0000 'International Tables Vol C Tables 4.2.6.8 and 6.1.1.4'
N N 0.0311 0.0180 'International Tables Vol C Tables 4.2.6.8 and 6.1.1.4'
O O 0.0492 0.0322 'International Tables Vol C Tables 4.2.6.8 and 6.1.1.4'
Tb Tb -9.1472 9.1891 'International Tables Vol C Tables 4.2.6.8 and 6.1.1.4'

loop_
_geom_angle_atom_site_label_1
_geom_angle_atom_site_label_2
_geom_angle_atom_site_label_3
_geom_angle
_geom_angle_site_symmetry_1
_geom_angle_site_symmetry_3
O1 Tb1 O1 70.7(2) 2_655 .
O1 Tb1 O1 70.7(2) 2_655 3_665
O1 Tb1 O1 70.7(2) . 3_665
O1 Tb1 N2 75.7(2) 2_655 2_655
O1 Tb1 N2 116.45(18) . 2_655
O1 Tb1 N2 140.68(17) 3_665 2_655
O1 Tb1 N2 116.45(18) 2_655 3_665
O1 Tb1 N2 140.68(17) . 3_665
O1 Tb1 N2 75.7(2) 3_665 3_665
N2 Tb1 N2 102.43(18) 2_655 3_665
O1 Tb1 N2 140.68(17) 2_655 .
O1 Tb1 N2 75.7(2) . .
O1 Tb1 N2 116.45(18) 3_665 .
N2 Tb1 N2 102.43(18) 2_655 .
N2 Tb1 N2 102.43(18) 3_665 .
O1 Tb1 O2 51.23(17) 2_655 2_655
O1 Tb1 O2 118.89(18) . 2_655
O1 Tb1 O2 73.63(16) 3_665 2_655
N2 Tb1 O2 69.56(19) 2_655 2_655
N2 Tb1 O2 68.38(19) 3_665 2_655
N2 Tb1 O2 165.12(19) . 2_655
O1 Tb1 O2 73.63(16) 2_655 .
O1 Tb1 O2 51.23(17) . .
O1 Tb1 O2 118.89(18) 3_665 .
N2 Tb1 O2 68.38(19) 2_655 .
N2 Tb1 O2 165.12(19) 3_665 .
N2 Tb1 O2 69.56(19) . .
O2 Tb1 O2 116.47(8) 2_655 .
O1 Tb1 O2 118.89(18) 2_655 3_665
O1 Tb1 O2 73.63(16) . 3_665
O1 Tb1 O2 51.23(17) 3_665 3_665
N2 Tb1 O2 165.12(19) 2_655 3_665
N2 Tb1 O2 69.56(19) 3_665 3_665
N2 Tb1 O2 68.38(19) . 3_665
O2 Tb1 O2 116.47(8) 2_655 3_665
O2 Tb1 O2 116.47(8) . 3_665
O1 Tb1 N1 138.10(13) 2_655 .
O1 Tb1 N1 138.10(13) . .
O1 Tb1 N1 138.10(13) 3_665 .
N2 Tb1 N1 64.17(15) 2_655 .
N2 Tb1 N1 64.17(15) 3_665 .
N2 Tb1 N1 64.17(15) . .
O2 Tb1 N1 100.97(12) 2_655 .
O2 Tb1 N1 100.97(12) . .
O2 Tb1 N1 100.97(12) 3_665 .
O1 Tb1 N5 25.47(18) 2_655 2_655
O1 Tb1 N5 94.66(18) . 2_655
O1 Tb1 N5 69.99(16) 3_665 2_655
N2 Tb1 N5 70.88(19) 2_655 2_655
N2 Tb1 N5 92.54(18) 3_665 2_655
N2 Tb1 N5 164.72(18) . 2_655
O2 Tb1 N5 25.76(18) 2_655 2_655
O2 Tb1 N5 95.16(17) . 2_655
O2 Tb1 N5 120.87(17) 3_665 2_655
N1 Tb1 N5 121.42(14) . 2_655
O1 Tb1 N5 69.99(16) 2_655 .
O1 Tb1 N5 25.47(18) . .
O1 Tb1 N5 94.66(18) 3_665 .
N2 Tb1 N5 92.54(18) 2_655 .
N2 Tb1 N5 164.72(18) 3_665 .
N2 Tb1 N5 70.88(19) . .
O2 Tb1 N5 120.87(17) 2_655 .
O2 Tb1 N5 25.76(18) . .
O2 Tb1 N5 95.16(17) 3_665 .
N1 Tb1 N5 121.42(14) . .
N5 Tb1 N5 95.31(19) 2_655 .
C1 N1 C1 109.8(5) 2_655 .
C1 N1 C1 109.8(5) 2_655 3_665
C1 N1 C1 109.8(5) . 3_665
C1 N1 Tb1 109.1(5) 2_655 .
C1 N1 Tb1 109.1(5) . .
C1 N1 Tb1 109.1(5) 3_665 .
C2 N2 C3 105.3(6) . .
C2 N2 Tb1 119.2(4) . .
C3 N2 Tb1 135.1(5) . .
C2 N3 C8 107.5(6) . .
C2 N3 C9 127.0(6) . .
C8 N3 C9 125.2(6) . .
N1 C1 C2 111.2(6) . .
N1 C1 H1A 109.4 . .
C2 C1 H1A 109.4 . .
N1 C1 H1B 109.4 . .
C2 C1 H1B 109.4 . .
H1A C1 H1B 108.0 . .
N2 C2 N3 111.5(6) . .
N2 C2 C1 121.9(6) . .
N3 C2 C1 126.6(7) . .
C4 C3 C8 119.1(7) . .
C4 C3 N2 131.3(7) . .
C8 C3 N2 109.6(7) . .
C5 C4 C3 120.2(8) . .
C5 C4 H4A 119.9 . .
C3 C4 H4A 119.9 . .
C4 C5 C6 119.4(9) . .
C4 C5 H5A 120.3 . .
C6 C5 H5A 120.3 . .
C7 C6 C5 123.4(8) . .
C7 C6 H6A 118.3 . .
C5 C6 H6A 118.3 . .
C6 C7 C8 115.3(8) . .
C6 C7 H7A 122.4 . .
C8 C7 H7A 122.4 . .
C3 C8 N3 106.0(6) . .
C3 C8 C7 122.5(8) . .
N3 C8 C7 131.5(8) . .
N3 C9 C10 110.2(8) . .
N3 C9 H9A 109.6 . .
C10 C9 H9A 109.6 . .
N3 C9 H9B 109.6 . .
C10 C9 H9B 109.6 . .
H9A C9 H9B 108.1 . .
C14 C10 C11 122.2(12) . .
C14 C10 C9 121.4(9) . .
C11 C10 C9 116.2(11) . .
C10 C11 N4 125.9(18) . .
C10 C11 H11A 117.0 . .
N4 C11 H11A 117.0 . .
C12 N4 C11 111.4(16) . .
C13 C12 N4 125.7(14) . .
C13 C12 H12A 117.1 . .
N4 C12 H12A 117.2 . .
C12 C13 C14 117.0(18) . .
C12 C13 H13A 121.5 . .
C14 C13 H13A 121.5 . .
C10 C14 C13 117.5(14) . .
C10 C14 H14A 121.3 . .
C13 C14 H14A 121.3 . .
O1 N5 O3 122.9(7) . .
O1 N5 O2 117.1(6) . .
O3 N5 O2 120.0(7) . .
O1 N5 Tb1 57.0(3) . .
O3 N5 Tb1 177.9(5) . .
O2 N5 Tb1 60.1(3) . .
N5 O1 Tb1 97.5(4) . .
N5 O2 Tb1 94.2(4) . .
O8 Tb2 O7 128.4(4) 4_554 .
O8 Tb2 O7 128.4(4) 4_554 3
O7 Tb2 O7 85.5(6) . 3
O8 Tb2 O7 128.4(4) 4_554 2
O7 Tb2 O7 85.5(6) . 2
O7 Tb2 O7 85.5(6) 3 2
O8 Tb2 O5 47.9(4) 4_554 3
O7 Tb2 O5 143.0(5) . 3
O7 Tb2 O5 127.2(5) 3 3
O7 Tb2 O5 81.1(5) 2 3
O8 Tb2 O5 47.9(4) 4_554 2
O7 Tb2 O5 81.1(5) . 2
O7 Tb2 O5 143.0(5) 3 2
O7 Tb2 O5 127.2(5) 2 2
O5 Tb2 O5 80.0(6) 3 2
O8 Tb2 O5 47.9(4) 4_554 .
O7 Tb2 O5 127.2(5) . .
O7 Tb2 O5 81.1(5) 3 .
O7 Tb2 O5 143.0(5) 2 .
O5 Tb2 O5 80.0(6) 3 .
O5 Tb2 O5 80.0(6) 2 .
O8 Tb2 O4 77.7(3) 4_554 2
O7 Tb2 O4 76.7(5) . 2
O7 Tb2 O4 153.8(5) 3 2
O7 Tb2 O4 74.2(5) 2 2
O5 Tb2 O4 66.5(5) 3 2
O5 Tb2 O4 53.1(5) 2 2
O5 Tb2 O4 125.0(5) . 2
O8 Tb2 O4 77.7(3) 4_554 .
O7 Tb2 O4 74.2(5) . .
O7 Tb2 O4 76.7(5) 3 .
O7 Tb2 O4 153.8(5) 2 .
O5 Tb2 O4 125.0(5) 3 .
O5 Tb2 O4 66.5(5) 2 .
O5 Tb2 O4 53.1(5) . .
O4 Tb2 O4 115.6(2) 2 .
O8 Tb2 O4 77.7(3) 4_554 3
O7 Tb2 O4 153.8(5) . 3
O7 Tb2 O4 74.2(5) 3 3
O7 Tb2 O4 76.7(5) 2 3
O5 Tb2 O4 53.1(5) 3 3
O5 Tb2 O4 125.0(5) 2 3
O5 Tb2 O4 66.5(5) . 3
O4 Tb2 O4 115.6(2) 2 3
O4 Tb2 O4 115.6(2) . 3
O8 Tb2 O8 180.000(9) 4_554 .
O7 Tb2 O8 51.6(4) . .
O7 Tb2 O8 51.6(4) 3 .
O7 Tb2 O8 51.6(4) 2 .
O5 Tb2 O8 132.1(4) 3 .
O5 Tb2 O8 132.1(4) 2 .
O5 Tb2 O8 132.1(4) . .
O4 Tb2 O8 102.3(3) 2 .
O4 Tb2 O8 102.3(3) . .
O4 Tb2 O8 102.3(3) 3 .
O6 N6 O5 116.1(19) . .
O6 N6 O4 126.4(16) . .
O5 N6 O4 117.5(15) . .
N6 O4 Tb2 94.9(9) . .
N6 O5 O7 132.6(18) . 4_554
N6 O5 Tb2 94.4(11) . .
O7 O5 Tb2 120.6(10) 4_554 .
O5 O7 Tb2 113.3(10) 4 .
N7 C15 C16 178.8(13) . .
C15 C16 H16A 109.5 . .
C15 C16 H16B 109.4 . .
H16A C16 H16B 109.5 . .
C15 C16 H16C 109.5 . .
H16A C16 H16C 109.5 . .
H16B C16 H16C 109.5 . .
Tb2 O8 Tb2 180.000(2) 4 .

loop_
_geom_bond_atom_site_label_1
_geom_bond_atom_site_label_2
_geom_bond_distance
_geom_bond_site_symmetry_2
Tb1 O1 2.466(5) 2_655
Tb1 O1 2.466(5) .
Tb1 O1 2.466(5) 3_665
Tb1 N2 2.513(6) 2_655
Tb1 N2 2.513(6) 3_665
Tb1 N2 2.513(6) .
Tb1 O2 2.532(5) 2_655
Tb1 O2 2.532(5) .
Tb1 O2 2.532(5) 3_665
Tb1 N1 2.708(11) .
Tb1 N5 2.914(7) 2_655
Tb1 N5 2.914(7) .
N1 C1 1.460(9) 2_655
N1 C1 1.460(9) .
N1 C1 1.460(9) 3_665
N2 C2 1.327(9) .
N2 C3 1.402(9) .
N3 C2 1.367(9) .
N3 C8 1.378(10) .
N3 C9 1.449(11) .
C1 C2 1.488(10) .
C1 H1A 0.9900 .
C1 H1B 0.9900 .
C3 C4 1.386(11) .
C3 C8 1.377(10) .
C4 C5 1.353(11) .
C4 H4A 0.9500 .
C5 C6 1.407(15) .
C5 H5A 0.9500 .
C6 C7 1.350(14) .
C6 H6A 0.9500 .
C7 C8 1.425(10) .
C7 H7A 0.9500 .
C9 C10 1.545(14) .
C9 H9A 0.9900 .
C9 H9B 0.9900 .
C10 C14 1.325(17) .
C10 C11 1.398(15) .
C11 N4 1.29(2) .
C11 H11A 0.9500 .
N4 C12 1.42(3) .
C12 C13 1.41(3) .
C12 H12A 0.9500 .
C13 C14 1.38(2) .
C13 H13A 0.9500 .
C14 H14A 0.9500 .
N5 O1 1.264(8) .
N5 O3 1.237(9) .
N5 O2 1.270(8) .
Tb2 O8 1.49(2) 4_554
Tb2 O7 2.382(14) .
Tb2 O7 2.382(14) 3
Tb2 O7 2.382(14) 2
Tb2 O5 2.434(15) 3
Tb2 O5 2.434(15) 2
Tb2 O5 2.434(15) .
Tb2 O4 2.521(12) 2
Tb2 O4 2.521(12) .
Tb2 O4 2.521(12) 3
Tb2 O8 2.72(2) .
N6 O6 1.18(2) .
N6 O5 1.38(2) .
N6 O4 1.21(2) .
O5 O7 1.33(2) 4_554
O7 O5 1.33(2) 4
C15 N7 1.093(12) .
C15 C16 1.436(14) .
C16 H16A 0.9800 .
C16 H16B 0.9800 .
C16 H16C 0.9800 .
O8 Tb2 1.49(2) 4

loop_
_geom_torsion_atom_site_label_1
_geom_torsion_atom_site_label_2
_geom_torsion_atom_site_label_3
_geom_torsion_atom_site_label_4
_geom_torsion
_geom_torsion_site_symmetry_1
_geom_torsion_site_symmetry_4
O1 Tb1 N1 C1 12.9(3) 2_655 2_655
O1 Tb1 N1 C1 132.9(3) . 2_655
O1 Tb1 N1 C1 -107.1(3) 3_665 2_655
N2 Tb1 N1 C1 31.3(3) 2_655 2_655
N2 Tb1 N1 C1 -88.7(3) 3_665 2_655
N2 Tb1 N1 C1 151.3(3) . 2_655
O2 Tb1 N1 C1 -29.4(3) 2_655 2_655
O2 Tb1 N1 C1 90.6(3) . 2_655
O2 Tb1 N1 C1 -149.4(3) 3_665 2_655
N5 Tb1 N1 C1 -12.5(3) 2_655 2_655
N5 Tb1 N1 C1 107.5(3) . 2_655
O1 Tb1 N1 C1 -107.1(3) 2_655 .
O1 Tb1 N1 C1 12.9(3) . .
O1 Tb1 N1 C1 132.9(3) 3_665 .
N2 Tb1 N1 C1 -88.7(3) 2_655 .
N2 Tb1 N1 C1 151.3(3) 3_665 .
N2 Tb1 N1 C1 31.3(3) . .
O2 Tb1 N1 C1 -149.4(3) 2_655 .
O2 Tb1 N1 C1 -29.4(3) . .
O2 Tb1 N1 C1 90.6(3) 3_665 .
N5 Tb1 N1 C1 -132.5(3) 2_655 .
N5 Tb1 N1 C1 -12.5(3) . .
O1 Tb1 N1 C1 132.9(3) 2_655 3_665
O1 Tb1 N1 C1 -107.1(3) . 3_665
O1 Tb1 N1 C1 12.9(3) 3_665 3_665
N2 Tb1 N1 C1 151.3(3) 2_655 3_665
N2 Tb1 N1 C1 31.3(3) 3_665 3_665
N2 Tb1 N1 C1 -88.7(3) . 3_665
O2 Tb1 N1 C1 90.6(3) 2_655 3_665
O2 Tb1 N1 C1 -149.4(3) . 3_665
O2 Tb1 N1 C1 -29.4(3) 3_665 3_665
N5 Tb1 N1 C1 107.5(3) 2_655 3_665
N5 Tb1 N1 C1 -132.5(3) . 3_665
O1 Tb1 N2 C2 115.0(5) 2_655 .
O1 Tb1 N2 C2 146.9(5) . .
O1 Tb1 N2 C2 -153.6(5) 3_665 .
N2 Tb1 N2 C2 32.4(5) 2_655 .
N2 Tb1 N2 C2 -73.5(4) 3_665 .
O2 Tb1 N2 C2 -23.3(11) 2_655 .
O2 Tb1 N2 C2 93.4(5) . .
O2 Tb1 N2 C2 -135.3(6) 3_665 .
N1 Tb1 N2 C2 -20.5(5) . .
N5 Tb1 N2 C2 94.6(9) 2_655 .
N5 Tb1 N2 C2 120.8(5) . .
O1 Tb1 N2 C3 -57.3(7) 2_655 .
O1 Tb1 N2 C3 -25.4(6) . .
O1 Tb1 N2 C3 34.1(7) 3_665 .
N2 Tb1 N2 C3 -139.9(6) 2_655 .
N2 Tb1 N2 C3 114.2(7) 3_665 .
O2 Tb1 N2 C3 164.4(6) 2_655 .
O2 Tb1 N2 C3 -78.9(6) . .
O2 Tb1 N2 C3 52.4(6) 3_665 .
N1 Tb1 N2 C3 167.2(7) . .
N5 Tb1 N2 C3 -77.6(10) 2_655 .
N5 Tb1 N2 C3 -51.5(6) . .
C1 N1 C1 C2 -159.2(7) 2_655 .
C1 N1 C1 C2 80.0(10) 3_665 .
Tb1 N1 C1 C2 -39.6(6) . .
C3 N2 C2 N3 2.5(8) . .
Tb1 N2 C2 N3 -171.9(4) . .
C3 N2 C2 C1 -178.5(6) . .
Tb1 N2 C2 C1 7.1(9) . .
C8 N3 C2 N2 -2.0(8) . .
C9 N3 C2 N2 -176.5(7) . .
C8 N3 C2 C1 179.0(7) . .
C9 N3 C2 C1 4.6(12) . .
N1 C1 C2 N2 24.6(10) . .
N1 C1 C2 N3 -156.5(7) . .
C2 N2 C3 C4 178.9(7) . .
Tb1 N2 C3 C4 -8.1(11) . .
C2 N2 C3 C8 -2.0(8) . .
Tb1 N2 C3 C8 171.0(5) . .
C8 C3 C4 C5 1.1(11) . .
N2 C3 C4 C5 -180.0(7) . .
C3 C4 C5 C6 -1.9(12) . .
C4 C5 C6 C7 1.6(14) . .
C5 C6 C7 C8 -0.4(13) . .
C4 C3 C8 N3 180.0(6) . .
N2 C3 C8 N3 0.8(7) . .
C4 C3 C8 C7 0.2(10) . .
N2 C3 C8 C7 -179.0(6) . .
C2 N3 C8 C3 0.7(7) . .
C9 N3 C8 C3 175.2(7) . .
C2 N3 C8 C7 -179.5(7) . .
C9 N3 C8 C7 -5.0(12) . .
C6 C7 C8 C3 -0.5(11) . .
C6 C7 C8 N3 179.8(8) . .
C2 N3 C9 C10 -111.0(8) . .
C8 N3 C9 C10 75.6(10) . .
N3 C9 C10 C14 56.1(14) . .
N3 C9 C10 C11 -128.3(11) . .
C14 C10 C11 N4 -6(3) . .
C9 C10 C11 N4 178.8(15) . .
C10 C11 N4 C12 6(3) . .
C11 N4 C12 C13 -5(3) . .
N4 C12 C13 C14 3(4) . .
C11 C10 C14 C13 4(3) . .
C9 C10 C14 C13 179.0(17) . .
C12 C13 C14 C10 -3(3) . .
O1 Tb1 N5 O1 -86.9(5) 2_655 .
O1 Tb1 N5 O1 -19.4(4) 3_665 .
N2 Tb1 N5 O1 -160.7(4) 2_655 .
N2 Tb1 N5 O1 30.9(10) 3_665 .
N2 Tb1 N5 O1 97.0(4) . .
O2 Tb1 N5 O1 -93.1(4) 2_655 .
O2 Tb1 N5 O1 179.4(7) . .
O2 Tb1 N5 O1 32.0(4) 3_665 .
N1 Tb1 N5 O1 138.2(4) . .
N5 Tb1 N5 O1 -89.7(3) 2_655 .
O1 Tb1 N5 O3 2(16) 2_655 .
O1 Tb1 N5 O3 89(16) . .
O1 Tb1 N5 O3 69(16) 3_665 .
N2 Tb1 N5 O3 -72(16) 2_655 .
N2 Tb1 N5 O3 120(16) 3_665 .
N2 Tb1 N5 O3 -174(100) . .
O2 Tb1 N5 O3 -4(16) 2_655 .
O2 Tb1 N5 O3 -92(16) . .
O2 Tb1 N5 O3 121(16) 3_665 .
N1 Tb1 N5 O3 -133(16) . .
N5 Tb1 N5 O3 -1(16) 2_655 .
O1 Tb1 N5 O2 93.7(4) 2_655 .
O1 Tb1 N5 O2 -179.4(7) . .
O1 Tb1 N5 O2 161.2(4) 3_665 .
N2 Tb1 N5 O2 19.9(4) 2_655 .
N2 Tb1 N5 O2 -148.5(7) 3_665 .
N2 Tb1 N5 O2 -82.4(4) . .
O2 Tb1 N5 O2 87.5(3) 2_655 .
O2 Tb1 N5 O2 -147.4(4) 3_665 .
N1 Tb1 N5 O2 -41.2(4) . .
N5 Tb1 N5 O2 90.9(5) 2_655 .
O3 N5 O1 Tb1 -177.5(6) . .
O2 N5 O1 Tb1 0.6(6) . .
O1 Tb1 O1 N5 83.9(5) 2_655 .
O1 Tb1 O1 N5 159.5(4) 3_665 .
N2 Tb1 O1 N5 21.6(5) 2_655 .
N2 Tb1 O1 N5 -167.7(4) 3_665 .
N2 Tb1 O1 N5 -75.4(4) . .
O2 Tb1 O1 N5 101.8(4) 2_655 .
O2 Tb1 O1 N5 -0.3(4) . .
O2 Tb1 O1 N5 -146.6(4) 3_665 .
N1 Tb1 O1 N5 -58.3(4) . .
N5 Tb1 O1 N5 92.6(3) 2_655 .
O1 N5 O2 Tb1 -0.6(6) . .
O3 N5 O2 Tb1 177.6(6) . .
O1 Tb1 O2 N5 -77.8(4) 2_655 .
O1 Tb1 O2 N5 0.3(4) . .
O1 Tb1 O2 N5 -21.5(4) 3_665 .
N2 Tb1 O2 N5 -158.6(4) 2_655 .
N2 Tb1 O2 N5 147.6(7) 3_665 .
N2 Tb1 O2 N5 88.2(4) . .
O2 Tb1 O2 N5 -106.7(3) 2_655 .
O2 Tb1 O2 N5 36.8(5) 3_665 .
N1 Tb1 O2 N5 145.1(4) . .
N5 Tb1 O2 N5 -91.5(5) 2_655 .
O6 N6 O4 Tb2 178(2) . .
O5 N6 O4 Tb2 -4(2) . .
O8 Tb2 O4 N6 -43.7(12) 4_554 .
O7 Tb2 O4 N6 -179.9(14) . .
O7 Tb2 O4 N6 91.1(14) 3 .
O7 Tb2 O4 N6 139.6(13) 2 .
O5 Tb2 O4 N6 -35.3(14) 3 .
O5 Tb2 O4 N6 -92.9(13) 2 .
O5 Tb2 O4 N6 2.3(13) . .
O4 Tb2 O4 N6 -113.5(11) 2 .
O4 Tb2 O4 N6 26.1(15) 3 .
O8 Tb2 O4 N6 136.3(12) . .
O6 N6 O5 O7 -38(3) . 4_554
O4 N6 O5 O7 143.6(19) . 4_554
O6 N6 O5 Tb2 -178.0(18) . .
O4 N6 O5 Tb2 4(2) . .
O8 Tb2 O5 N6 106.8(13) 4_554 .
O7 Tb2 O5 N6 -4.7(16) . .
O7 Tb2 O5 N6 -82.0(13) 3 .
O7 Tb2 O5 N6 -152.2(11) 2 .
O5 Tb2 O5 N6 147.5(12) 3 .
O5 Tb2 O5 N6 66.0(14) 2 .
O4 Tb2 O5 N6 95.7(13) 2 .
O4 Tb2 O5 N6 -2.0(11) . .
O4 Tb2 O5 N6 -158.6(14) 3 .
O8 Tb2 O5 N6 -73.2(13) . .
O8 Tb2 O5 O7 -39.7(11) 4_554 4_554
O7 Tb2 O5 O7 -151.2(12) . 4_554
O7 Tb2 O5 O7 131.5(13) 3 4_554
O7 Tb2 O5 O7 61.3(16) 2 4_554
O5 Tb2 O5 O7 1.0(13) 3 4_554
O5 Tb2 O5 O7 -80.5(10) 2 4_554
O4 Tb2 O5 O7 -50.8(15) 2 4_554
O4 Tb2 O5 O7 -148.5(16) . 4_554
O4 Tb2 O5 O7 54.9(12) 3 4_554
O8 Tb2 O5 O7 140.3(11) . 4_554
O8 Tb2 O7 O5 -144.5(10) 4_554 4
O7 Tb2 O7 O5 -7.4(11) 3 4
O7 Tb2 O7 O5 78.4(9) 2 4
O5 Tb2 O7 O5 147.1(11) 3 4
O5 Tb2 O7 O5 -152.9(10) 2 4
O5 Tb2 O7 O5 -82.7(12) . 4
O4 Tb2 O7 O5 153.2(12) 2 4
O4 Tb2 O7 O5 -84.9(11) . 4
O4 Tb2 O7 O5 31.3(17) 3 4
O8 Tb2 O7 O5 35.5(10) . 4
O8 Tb2 O8 Tb2 0(100) 4_554 4
O7 Tb2 O8 Tb2 0(100) . 4
O7 Tb2 O8 Tb2 0(100) 3 4
O7 Tb2 O8 Tb2 0(100) 2 4
O5 Tb2 O8 Tb2 0(100) 3 4
O5 Tb2 O8 Tb2 0(100) 2 4
O5 Tb2 O8 Tb2 0(100) . 4
O4 Tb2 O8 Tb2 0(100) 2 4
O4 Tb2 O8 Tb2 0(100) . 4
O4 Tb2 O8 Tb2 0(100) 3 4
